data_7247967
loop_
_publ_author_name
'Li, Xiaoheng'
'Lu, Dazhi'
'Wang, Shuxian'
'Wu, Kui'
'Yu, Haohai'
'Li, Jing'
'Zhang, Huaijin'

_publ_section_title
;
 Growth of 60 mm-diameter Yb:CNGG single crystals with disordered
 coordination structure for high-energy laser systems
;
_journal_issue 5
_journal_name_full CrystEngComm
_journal_page_first 697
_journal_page_last 703
_journal_paper_doi 10.1039/D3CE01151H
_journal_volume 26
_journal_year 2024
_chemical_formula_sum 'Ca2.855 Ga3.045 Nb1.665 O12 Yb0.0325'
_chemical_formula_weight 679.03
_space_group_crystal_system cubic
_space_group_IT_number 230
_space_group_name_Hall '-I 4bd 2c 3'
_space_group_name_H-M_alt 'I a -3 d'
_atom_sites_solution_hydrogens none
_audit_creation_method SHELXL-2018/3
_audit_update_record
;
2023-10-18 deposited with the CCDC.	2023-12-26 downloaded from the CCDC.
;
_cell_angle_alpha 90
_cell_angle_beta 90
_cell_angle_gamma 90
_cell_formula_units_Z 8
_cell_length_a 12.49450(10)
_cell_length_b 12.49450(10)
_cell_length_c 12.49450(10)
_cell_measurement_reflns_used 1594
_cell_measurement_temperature 293(2)
_cell_measurement_theta_max 27.41
_cell_measurement_theta_min 3.99
_cell_volume 1950.55(3)
_computing_cell_refinement 'Bruker SMART'
_computing_data_collection 'Bruker SMART'
_computing_data_reduction 'Bruker SAINT'
_computing_molecular_graphics 'Bruker SHELXTL'
_computing_publication_material 'Bruker SHELXTL'
_computing_structure_refinement 'Bruker SHELXTL'
_computing_structure_solution 'Bruker SHELXTL'
_diffrn_ambient_temperature 293(2)
_diffrn_measured_fraction_theta_full 0.954
_diffrn_measured_fraction_theta_max 0.963
_diffrn_measurement_device_type 'CCD area detector'
_diffrn_measurement_method 'phi and omega scans'
_diffrn_radiation_type MoK\a
_diffrn_radiation_wavelength 0.71073
_diffrn_reflns_av_R_equivalents 0.0277
_diffrn_reflns_av_unetI/netI 0.0189
_diffrn_reflns_Laue_measured_fraction_full 0.954
_diffrn_reflns_Laue_measured_fraction_max 0.963
_diffrn_reflns_limit_h_max 11
_diffrn_reflns_limit_h_min -16
_diffrn_reflns_limit_k_max 11
_diffrn_reflns_limit_k_min -16
_diffrn_reflns_limit_l_max 16
_diffrn_reflns_limit_l_min -15
_diffrn_reflns_number 2751
_diffrn_reflns_point_group_measured_fraction_full 0.954
_diffrn_reflns_point_group_measured_fraction_max 0.963
_diffrn_reflns_theta_full 25.242
_diffrn_reflns_theta_max 27.411
_diffrn_reflns_theta_min 3.995
_diffrn_source 'sealed tube'
_exptl_absorpt_coefficient_mu 12.083
_exptl_absorpt_correction_T_max 0.7455
_exptl_absorpt_correction_T_min 0.4859
_exptl_absorpt_correction_type multi-scan
_exptl_absorpt_process_details SADABS
_exptl_crystal_colour colorless
_exptl_crystal_density_diffrn 4.624
_exptl_crystal_description block
_exptl_crystal_F_000 2544
_exptl_crystal_size_max 0.164
_exptl_crystal_size_mid 0.087
_exptl_crystal_size_min 0.057
_exptl_transmission_factor_max 0.7455
_exptl_transmission_factor_min 0.4859
_refine_diff_density_max 0.456
_refine_diff_density_min -0.402
_refine_diff_density_rms 0.092
_refine_ls_extinction_coef 0.0019(3)
_refine_ls_extinction_expression Fc^*^=kFc[1+0.001xFc^2^\l^3^/sin(2\q)]^-1/4^
_refine_ls_extinction_method 'SHELXL-2018/3 (Sheldrick 2018)'
_refine_ls_goodness_of_fit_ref 1.046
_refine_ls_hydrogen_treatment none
_refine_ls_matrix_type full
_refine_ls_number_parameters 18
_refine_ls_number_reflns 182
_refine_ls_number_restraints 0
_refine_ls_restrained_S_all 1.046
_refine_ls_R_factor_all 0.0179
_refine_ls_R_factor_gt 0.0178
_refine_ls_shift/su_max 0.000
_refine_ls_shift/su_mean 0.000
_refine_ls_structure_factor_coef Fsqd
_refine_ls_weighting_details 'w=1/[\s^2^(Fo^2^)+(0.0270P)^2^+10.7503P] where P=(Fo^2^+2Fc^2^)/3'
_refine_ls_weighting_scheme calc
_refine_ls_wR_factor_gt 0.0558
_refine_ls_wR_factor_ref 0.0559
_reflns_Friedel_coverage 0.000
_reflns_number_gt 180
_reflns_number_total 189
_reflns_threshold_expression 'I > 2\s(I)'
_cod_data_source_file d3ce01151h2.cif
_cod_data_source_block 234234324
_cod_depositor_comments 'Adding full bibliography for 7247967.cif.'
_cod_original_cell_volume 1950.55(5)
_cod_database_code 7247967
_shelx_shelxl_version_number 2018/3
_shelx_space_group_comment
;
The symmetry employed for this shelxl refinement is uniquely defined
by the following loop, which should always be used as a source of
symmetry information in preference to the above space-group names.
They are only intended as comments.
;
_shelx_estimated_absorpt_t_min 0.4859
_shelx_estimated_absorpt_t_max 0.7455

loop_
_space_group_symop_operation_xyz
'x, y, z'
'-x+1/2, -y, z+1/2'
'-x, y+1/2, -z+1/2'
'x+1/2, -y+1/2, -z'
'z, x, y'
'z+1/2, -x+1/2, -y'
'-z+1/2, -x, y+1/2'
'-z, x+1/2, -y+1/2'
'y, z, x'
'-y, z+1/2, -x+1/2'
'y+1/2, -z+1/2, -x'
'-y+1/2, -z, x+1/2'
'y+3/4, x+1/4, -z+1/4'
'-y+3/4, -x+3/4, -z+3/4'
'y+1/4, -x+1/4, z+3/4'
'-y+1/4, x+3/4, z+1/4'
'x+3/4, z+1/4, -y+1/4'
'-x+1/4, z+3/4, y+1/4'
'-x+3/4, -z+3/4, -y+3/4'
'x+1/4, -z+1/4, y+3/4'
'z+3/4, y+1/4, -x+1/4'
'z+1/4, -y+1/4, x+3/4'
'-z+1/4, y+3/4, x+1/4'
'-z+3/4, -y+3/4, -x+3/4'
'x+1/2, y+1/2, z+1/2'
'-x+1, -y+1/2, z+1'
'-x+1/2, y+1, -z+1'
'x+1, -y+1, -z+1/2'
'z+1/2, x+1/2, y+1/2'
'z+1, -x+1, -y+1/2'
'-z+1, -x+1/2, y+1'
'-z+1/2, x+1, -y+1'
'y+1/2, z+1/2, x+1/2'
'-y+1/2, z+1, -x+1'
'y+1, -z+1, -x+1/2'
'-y+1, -z+1/2, x+1'
'y+5/4, x+3/4, -z+3/4'
'-y+5/4, -x+5/4, -z+5/4'
'y+3/4, -x+3/4, z+5/4'
'-y+3/4, x+5/4, z+3/4'
'x+5/4, z+3/4, -y+3/4'
'-x+3/4, z+5/4, y+3/4'
'-x+5/4, -z+5/4, -y+5/4'
'x+3/4, -z+3/4, y+5/4'
'z+5/4, y+3/4, -x+3/4'
'z+3/4, -y+3/4, x+5/4'
'-z+3/4, y+5/4, x+3/4'
'-z+5/4, -y+5/4, -x+5/4'
'-x, -y, -z'
'x-1/2, y, -z-1/2'
'x, -y-1/2, z-1/2'
'-x-1/2, y-1/2, z'
'-z, -x, -y'
'-z-1/2, x-1/2, y'
'z-1/2, x, -y-1/2'
'z, -x-1/2, y-1/2'
'-y, -z, -x'
'y, -z-1/2, x-1/2'
'-y-1/2, z-1/2, x'
'y-1/2, z, -x-1/2'
'-y-3/4, -x-1/4, z-1/4'
'y-3/4, x-3/4, z-3/4'
'-y-1/4, x-1/4, -z-3/4'
'y-1/4, -x-3/4, -z-1/4'
'-x-3/4, -z-1/4, y-1/4'
'x-1/4, -z-3/4, -y-1/4'
'x-3/4, z-3/4, y-3/4'
'-x-1/4, z-1/4, -y-3/4'
'-z-3/4, -y-1/4, x-1/4'
'-z-1/4, y-1/4, -x-3/4'
'z-1/4, -y-3/4, -x-1/4'
'z-3/4, y-3/4, x-3/4'
'-x+1/2, -y+1/2, -z+1/2'
'x, y+1/2, -z'
'x+1/2, -y, z'
'-x, y, z+1/2'
'-z+1/2, -x+1/2, -y+1/2'
'-z, x, y+1/2'
'z, x+1/2, -y'
'z+1/2, -x, y'
'-y+1/2, -z+1/2, -x+1/2'
'y+1/2, -z, x'
'-y, z, x+1/2'
'y, z+1/2, -x'
'-y-1/4, -x+1/4, z+1/4'
'y-1/4, x-1/4, z-1/4'
'-y+1/4, x+1/4, -z-1/4'
'y+1/4, -x-1/4, -z+1/4'
'-x-1/4, -z+1/4, y+1/4'
'x+1/4, -z-1/4, -y+1/4'
'x-1/4, z-1/4, y-1/4'
'-x+1/4, z+1/4, -y-1/4'
'-z-1/4, -y+1/4, x+1/4'
'-z+1/4, y+1/4, -x-1/4'
'z+1/4, -y-1/4, -x+1/4'
'z-1/4, y-1/4, x-1/4'

loop_
_atom_site_label
_atom_site_type_symbol
_atom_site_fract_x
_atom_site_fract_y
_atom_site_fract_z
_atom_site_U_iso_or_equiv
_atom_site_adp_type
_atom_site_occupancy
_atom_site_site_symmetry_order
_atom_site_calc_flag
_atom_site_refinement_flags_posn
_atom_site_refinement_flags_adp
_atom_site_refinement_flags_occupancy
_atom_site_disorder_assembly
_atom_site_disorder_group
Ca1 Ca 0.125000 0.000000 0.250000 0.0111(3) Uani 0.9516 4 d S T P . .
Yb1 Yb 0.125000 0.000000 0.250000 0.0111(3) Uani 0.0108 4 d S T P . .
Nb1 Nb 0.000000 0.000000 0.000000 0.0045(3) Uani 0.51 6 d S T P . .
Ga1 Ga 0.000000 0.000000 0.000000 0.0045(3) Uani 0.4902 6 d S T P . .
Nb2 Nb 0.375000 0.000000 0.250000 0.0087(3) Uani 0.215 4 d S T P . .
Ga2 Ga 0.375000 0.000000 0.250000 0.0087(3) Uani 0.688 4 d S T P . .
O1 O -0.03065(13) 0.05065(12) 0.14777(13) 0.0110(4) Uani 1 1 d . . . . .

loop_
_atom_site_aniso_label
_atom_site_aniso_U_11
_atom_site_aniso_U_22
_atom_site_aniso_U_33
_atom_site_aniso_U_23
_atom_site_aniso_U_13
_atom_site_aniso_U_12
Ca1 0.0078(5) 0.0127(4) 0.0127(4) 0.0022(3) 0.000 0.000
Yb1 0.0078(5) 0.0127(4) 0.0127(4) 0.0022(3) 0.000 0.000
Nb1 0.0045(3) 0.0045(3) 0.0045(3) 0.00010(9) 0.00010(9) 0.00010(9)
Ga1 0.0045(3) 0.0045(3) 0.0045(3) 0.00010(9) 0.00010(9) 0.00010(9)
Nb2 0.0070(3) 0.0096(3) 0.0096(3) 0.000 0.000 0.000
Ga2 0.0070(3) 0.0096(3) 0.0096(3) 0.000 0.000 0.000
O1 0.0108(8) 0.0123(8) 0.0100(8) -0.0004(6) 0.0007(6) -0.0007(6)

loop_
_atom_type_symbol
_atom_type_description
_atom_type_scat_dispersion_real
_atom_type_scat_dispersion_imag
_atom_type_scat_source
O O 0.0106 0.0060 'International Tables Vol C Tables 4.2.6.8 and 6.1.1.4'
Ca Ca 0.2262 0.3064 'International Tables Vol C Tables 4.2.6.8 and 6.1.1.4'
Ga Ga 0.2307 1.6083 'International Tables Vol C Tables 4.2.6.8 and 6.1.1.4'
Nb Nb -2.0727 0.6215 'International Tables Vol C Tables 4.2.6.8 and 6.1.1.4'
Yb Yb -0.3850 5.5486 'International Tables Vol C Tables 4.2.6.8 and 6.1.1.4'

loop_
_geom_angle_atom_site_label_1
_geom_angle_atom_site_label_2
_geom_angle_atom_site_label_3
_geom_angle
_geom_angle_site_symmetry_1
_geom_angle_site_symmetry_3
_geom_angle_publ_flag
O1 Ca1 O1 72.48(7) 43_444 18_545 ?
O1 Ca1 O1 158.21(7) 43_444 28_445 ?
O1 Ca1 O1 111.87(7) 18_545 28_445 ?
O1 Ca1 O1 111.87(7) 43_444 . ?
O1 Ca1 O1 158.21(7) 18_545 . ?
O1 Ca1 O1 72.48(7) 28_445 . ?
O1 Ca1 O1 124.83(3) 43_444 23_545 ?
O1 Ca1 O1 67.04(7) 18_545 23_545 ?
O1 Ca1 O1 74.44(6) 28_445 23_545 ?
O1 Ca1 O1 95.01(4) . 23_545 ?
O1 Ca1 O1 95.01(4) 43_444 30_445 ?
O1 Ca1 O1 74.44(6) 18_545 30_445 ?
O1 Ca1 O1 67.04(7) 28_445 30_445 ?
O1 Ca1 O1 124.83(3) . 30_445 ?
O1 Ca1 O1 108.01(7) 23_545 30_445 ?
O1 Ca1 O1 67.04(7) 43_444 48_444 ?
O1 Ca1 O1 124.83(3) 18_545 48_444 ?
O1 Ca1 O1 95.01(4) 28_445 48_444 ?
O1 Ca1 O1 74.44(6) . 48_444 ?
O1 Ca1 O1 167.12(7) 23_545 48_444 ?
O1 Ca1 O1 73.50(7) 30_445 48_444 ?
O1 Ca1 O1 74.44(6) 43_444 5 ?
O1 Ca1 O1 95.01(4) 18_545 5 ?
O1 Ca1 O1 124.83(3) 28_445 5 ?
O1 Ca1 O1 67.04(7) . 5 ?
O1 Ca1 O1 73.50(7) 23_545 5 ?
O1 Ca1 O1 167.12(7) 30_445 5 ?
O1 Ca1 O1 108.01(7) 48_444 5 ?
O1 Ca1 Nb2 36.24(4) 43_444 . ?
O1 Ca1 Nb2 36.24(4) 18_545 . ?
O1 Ca1 Nb2 143.76(4) 28_445 . ?
O1 Ca1 Nb2 143.76(4) . . ?
O1 Ca1 Nb2 96.44(4) 23_545 . ?
O1 Ca1 Nb2 83.56(4) 30_445 . ?
O1 Ca1 Nb2 96.44(4) 48_444 . ?
O1 Ca1 Nb2 83.56(4) 5 . ?
O1 Ca1 Nb2 143.76(4) 43_444 50_556 ?
O1 Ca1 Nb2 143.76(4) 18_545 50_556 ?
O1 Ca1 Nb2 36.24(4) 28_445 50_556 ?
O1 Ca1 Nb2 36.24(4) . 50_556 ?
O1 Ca1 Nb2 83.56(4) 23_545 50_556 ?
O1 Ca1 Nb2 96.44(4) 30_445 50_556 ?
O1 Ca1 Nb2 83.56(4) 48_444 50_556 ?
O1 Ca1 Nb2 96.44(4) 5 50_556 ?
Nb2 Ca1 Nb2 180.0 . 50_556 ?
O1 Ca1 Nb1 33.44(4) 43_444 38_444 ?
O1 Ca1 Nb1 96.49(4) 18_545 38_444 ?
O1 Ca1 Nb1 126.55(4) 28_445 38_444 ?
O1 Ca1 Nb1 97.24(4) . 38_444 ?
O1 Ca1 Nb1 158.22(4) 23_545 38_444 ?
O1 Ca1 Nb1 79.32(4) 30_445 38_444 ?
O1 Ca1 Nb1 34.08(4) 48_444 38_444 ?
O1 Ca1 Nb1 94.87(4) 5 38_444 ?
Nb2 Ca1 Nb1 63.4 . 38_444 ?
Nb2 Ca1 Nb1 116.6 50_556 38_444 ?
O1 Nb1 O1 93.17(6) . 53 ?
O1 Nb1 O1 86.83(6) . 9 ?
O1 Nb1 O1 93.17(6) 53 9 ?
O1 Nb1 O1 93.17(6) . 57 ?
O1 Nb1 O1 86.83(6) 53 57 ?
O1 Nb1 O1 180.00(10) 9 57 ?
O1 Nb1 O1 86.83(6) . 5 ?
O1 Nb1 O1 180.00(13) 53 5 ?
O1 Nb1 O1 86.83(6) 9 5 ?
O1 Nb1 O1 93.17(6) 57 5 ?
O1 Nb1 O1 180.0 . 49 ?
O1 Nb1 O1 86.83(6) 53 49 ?
O1 Nb1 O1 93.17(6) 9 49 ?
O1 Nb1 O1 86.83(6) 57 49 ?
O1 Nb1 O1 93.17(6) 5 49 ?
O1 Nb1 Ca1 138.09(5) . 49 ?
O1 Nb1 Ca1 45.59(4) 53 49 ?
O1 Nb1 Ca1 88.29(4) 9 49 ?
O1 Nb1 Ca1 91.71(4) 57 49 ?
O1 Nb1 Ca1 134.41(4) 5 49 ?
O1 Nb1 Ca1 41.91(5) 49 49 ?
O1 Nb1 Ca1 91.71(4) . 5 ?
O1 Nb1 Ca1 138.09(5) 53 5 ?
O1 Nb1 Ca1 45.59(4) 9 5 ?
O1 Nb1 Ca1 134.41(4) 57 5 ?
O1 Nb1 Ca1 41.91(5) 5 5 ?
O1 Nb1 Ca1 88.29(4) 49 5 ?
Ca1 Nb1 Ca1 113.6 49 5 ?
O1 Nb1 Ca1 88.29(4) . 53 ?
O1 Nb1 Ca1 41.91(5) 53 53 ?
O1 Nb1 Ca1 134.41(4) 9 53 ?
O1 Nb1 Ca1 45.59(4) 57 53 ?
O1 Nb1 Ca1 138.09(5) 5 53 ?
O1 Nb1 Ca1 91.71(4) 49 53 ?
Ca1 Nb1 Ca1 66.4 49 53 ?
Ca1 Nb1 Ca1 180.0 5 53 ?
O1 Nb1 Ca1 45.60(4) . 9 ?
O1 Nb1 Ca1 88.29(4) 53 9 ?
O1 Nb1 Ca1 41.91(5) 9 9 ?
O1 Nb1 Ca1 138.09(5) 57 9 ?
O1 Nb1 Ca1 91.71(4) 5 9 ?
O1 Nb1 Ca1 134.41(4) 49 9 ?
Ca1 Nb1 Ca1 113.6 49 9 ?
Ca1 Nb1 Ca1 66.4 5 9 ?
Ca1 Nb1 Ca1 113.6 53 9 ?
O1 Nb1 Ca1 134.40(4) . 57 ?
O1 Nb1 Ca1 91.71(4) 53 57 ?
O1 Nb1 Ca1 138.09(5) 9 57 ?
O1 Nb1 Ca1 41.91(5) 57 57 ?
O1 Nb1 Ca1 88.29(4) 5 57 ?
O1 Nb1 Ca1 45.59(4) 49 57 ?
Ca1 Nb1 Ca1 66.4 49 57 ?
Ca1 Nb1 Ca1 113.6 5 57 ?
Ca1 Nb1 Ca1 66.4 53 57 ?
Ca1 Nb1 Ca1 180.0 9 57 ?
O1 Nb2 O1 113.96(5) 50_656 18_545 ?
O1 Nb2 O1 100.82(10) 50_656 75 ?
O1 Nb2 O1 113.96(5) 18_545 75 ?
O1 Nb2 O1 113.96(5) 50_656 43_444 ?
O1 Nb2 O1 100.82(10) 18_545 43_444 ?
O1 Nb2 O1 113.96(5) 75 43_444 ?
O1 Nb2 Ca1 50.41(5) 50_656 50_656 ?
O1 Nb2 Ca1 129.59(5) 18_545 50_656 ?
O1 Nb2 Ca1 50.41(5) 75 50_656 ?
O1 Nb2 Ca1 129.59(5) 43_444 50_656 ?
O1 Nb2 Ca1 129.59(5) 50_656 . ?
O1 Nb2 Ca1 50.41(5) 18_545 . ?
O1 Nb2 Ca1 129.59(5) 75 . ?
O1 Nb2 Ca1 50.41(5) 43_444 . ?
Ca1 Nb2 Ca1 180.0 50_656 . ?
O1 Nb2 Ca1 34.77(5) 50_656 81 ?
O1 Nb2 Ca1 133.18(5) 18_545 81 ?
O1 Nb2 Ca1 107.52(5) 75 81 ?
O1 Nb2 Ca1 80.56(5) 43_444 81 ?
Ca1 Nb2 Ca1 65.9 50_656 81 ?
Ca1 Nb2 Ca1 114.1 . 81 ?
O1 Nb2 Ca1 133.18(5) 50_656 5 ?
O1 Nb2 Ca1 107.52(5) 18_545 5 ?
O1 Nb2 Ca1 80.56(5) 75 5 ?
O1 Nb2 Ca1 34.77(5) 43_444 5 ?
Ca1 Nb2 Ca1 114.1 50_656 5 ?
Ca1 Nb2 Ca1 65.9 . 5 ?
Ca1 Nb2 Ca1 99.6 81 5 ?
O1 Nb2 Ca1 107.52(5) 50_656 82 ?
O1 Nb2 Ca1 80.56(5) 18_545 82 ?
O1 Nb2 Ca1 34.77(5) 75 82 ?
O1 Nb2 Ca1 133.18(5) 43_444 82 ?
Ca1 Nb2 Ca1 65.9 50_656 82 ?
Ca1 Nb2 Ca1 114.1 . 82 ?
Ca1 Nb2 Ca1 131.8 81 82 ?
Ca1 Nb2 Ca1 99.6 5 82 ?
O1 Nb2 Ca1 80.56(5) 50_656 30_445 ?
O1 Nb2 Ca1 34.77(5) 18_545 30_445 ?
O1 Nb2 Ca1 133.18(5) 75 30_445 ?
O1 Nb2 Ca1 107.52(5) 43_444 30_445 ?
Ca1 Nb2 Ca1 114.1 50_656 30_445 ?
Ca1 Nb2 Ca1 65.9 . 30_445 ?
Ca1 Nb2 Ca1 99.6 81 30_445 ?
Ca1 Nb2 Ca1 131.8 5 30_445 ?
Ca1 Nb2 Ca1 99.6 82 30_445 ?
Nb2 O1 Nb1 130.91(8) 50_556 . ?
Nb2 O1 Ca1 93.35(6) 50_556 . ?
Nb1 O1 Ca1 104.65(7) . . ?
Nb2 O1 Ca1 120.64(7) 50_556 9 ?
Nb1 O1 Ca1 100.33(6) . 9 ?
Ca1 O1 Ca1 101.27(6) . 9 ?

loop_
_geom_bond_atom_site_label_1
_geom_bond_atom_site_label_2
_geom_bond_distance
_geom_bond_site_symmetry_2
_geom_bond_publ_flag
Ca1 O1 2.4112(16) 43_444 ?
Ca1 O1 2.4112(16) 18_545 ?
Ca1 O1 2.4112(16) 28_445 ?
Ca1 O1 2.4113(16) . ?
Ca1 O1 2.5360(15) 23_545 ?
Ca1 O1 2.5360(15) 30_445 ?
Ca1 O1 2.5360(15) 48_444 ?
Ca1 O1 2.5360(15) 5 ?
Ca1 Nb2 3.12362(2) . ?
Ca1 Nb2 3.12362(3) 50_556 ?
Ca1 Nb1 3.49232(3) 38_444 ?
Nb1 O1 1.9890(16) . ?
Nb1 O1 1.9890(16) 53 ?
Nb1 O1 1.9890(16) 9 ?
Nb1 O1 1.9890(16) 57 ?
Nb1 O1 1.9890(16) 5 ?
Nb1 O1 1.9890(16) 49 ?
Nb2 O1 1.8498(16) 50_656 ?
Nb2 O1 1.8498(16) 18_545 ?
Nb2 O1 1.8498(16) 75 ?
Nb2 O1 1.8498(16) 43_444 ?
